data_7040943
loop_
_publ_author_name
'Zhong, Yi-Qing'
'Xiao, Hui-Qiong'
'Yi, Xiao-Yi'

_publ_section_title
;
 Synthesis, structural characterization and catalysis of ruthenium(ii)
 complexes based on 2,5-bis(2'-pyridyl)pyrrole ligand.
;
_journal_issue 45
_journal_name_full 'Dalton transactions (Cambridge, England : 2003)'
_journal_page_first 18113
_journal_page_last 18119
_journal_paper_doi 10.1039/c6dt03464k
_journal_volume 45
_journal_year 2016
_chemical_formula_sum 'C22 H20 Cl3 N3 Ru'
_chemical_formula_weight 533.83
_chemical_name_systematic '[RuCOD(PDPCl)]'
_space_group_crystal_system orthorhombic
_space_group_IT_number 61
_space_group_name_Hall '-P 2ac 2ab'
_space_group_name_H-M_alt 'P b c a'
_symmetry_space_group_name_Hall '-P 2ac 2ab'
_symmetry_space_group_name_H-M 'P b c a'
_atom_sites_solution_hydrogens geom
_audit_creation_method SHELXL-2014
_audit_update_record
;
2016-06-01 deposited with the CCDC.
2016-10-13 downloaded from the CCDC.
;
_cell_angle_alpha 90
_cell_angle_beta 90
_cell_angle_gamma 90
_cell_formula_units_Z 8
_cell_length_a 16.7129(5)
_cell_length_b 7.7974(2)
_cell_length_c 31.1102(8)
_cell_measurement_reflns_used 9447
_cell_measurement_temperature 296(2)
_cell_measurement_theta_max 27.47
_cell_measurement_theta_min 2.89
_cell_volume 4054.19(19)
_computing_cell_refinement 'Bruker SAINT'
_computing_data_collection 'Bruker APEX2'
_computing_data_reduction 'Bruker SAINT'
_computing_molecular_graphics 'Bruker SHELXTL'
_computing_publication_material 'Bruker SHELXTL'
_computing_structure_refinement 'SHELXL-97 (Sheldrick, 2008)'
_computing_structure_solution 'SHELXS-97 (Sheldrick, 2008)'
_diffrn_ambient_temperature 296(2)
_diffrn_measured_fraction_theta_full 0.998
_diffrn_measured_fraction_theta_max 0.998
_diffrn_measurement_device_type 'Bruker APEX-II CCD'
_diffrn_measurement_method '\f and \w scans'
_diffrn_radiation_monochromator graphite
_diffrn_radiation_source 'sealed tube'
_diffrn_radiation_type MoK\a
_diffrn_radiation_wavelength 0.71073
_diffrn_reflns_av_R_equivalents 0.0283
_diffrn_reflns_av_unetI/netI 0.0222
_diffrn_reflns_Laue_measured_fraction_full 0.998
_diffrn_reflns_Laue_measured_fraction_max 0.998
_diffrn_reflns_limit_h_max 18
_diffrn_reflns_limit_h_min -21
_diffrn_reflns_limit_k_max 10
_diffrn_reflns_limit_k_min -10
_diffrn_reflns_limit_l_max 38
_diffrn_reflns_limit_l_min -40
_diffrn_reflns_number 25005
_diffrn_reflns_point_group_measured_fraction_full 0.998
_diffrn_reflns_point_group_measured_fraction_max 0.998
_diffrn_reflns_theta_full 25.242
_diffrn_reflns_theta_max 27.503
_diffrn_reflns_theta_min 1.309
_exptl_absorpt_coefficient_mu 1.184
_exptl_absorpt_correction_T_max 0.7456
_exptl_absorpt_correction_T_min 0.6447
_exptl_absorpt_correction_type multi-scan
_exptl_absorpt_process_details SADABS
_exptl_crystal_colour brown
_exptl_crystal_density_diffrn 1.749
_exptl_crystal_description needle
_exptl_crystal_F_000 2144
_exptl_crystal_size_max 0.2
_exptl_crystal_size_mid 0.1
_exptl_crystal_size_min 0.08
_refine_diff_density_max 0.730
_refine_diff_density_min -1.005
_refine_diff_density_rms 0.088
_refine_ls_extinction_method none
_refine_ls_goodness_of_fit_ref 1.019
_refine_ls_hydrogen_treatment constr
_refine_ls_matrix_type full
_refine_ls_number_parameters 262
_refine_ls_number_reflns 4643
_refine_ls_number_restraints 0
_refine_ls_restrained_S_all 1.019
_refine_ls_R_factor_all 0.0489
_refine_ls_R_factor_gt 0.0400
_refine_ls_shift/su_max 0.002
_refine_ls_shift/su_mean 0.000
_refine_ls_structure_factor_coef Fsqd
_refine_ls_weighting_details 'w=1/[\s^2^(Fo^2^)+(0.0552P)^2^+9.1962P] where P=(Fo^2^+2Fc^2^)/3'
_refine_ls_weighting_scheme calc
_refine_ls_wR_factor_gt 0.1010
_refine_ls_wR_factor_ref 0.1071
_reflns_Friedel_coverage 0.000
_reflns_number_gt 3977
_reflns_number_total 4643
_reflns_threshold_expression 'I > 2\s(I)'
_cod_data_source_file c6dt03464k2.cif
_cod_data_source_block 1
_cod_depositor_comments 'Adding full bibliography for 7040940--7040944.cif.'
_cod_database_code 7040943
_shelx_space_group_comment
;
The symmetry employed for this shelxl refinement is uniquely defined
by the following loop, which should always be used as a source of
symmetry information in preference to the above space-group names.
They are only intended as comments.
;
_shelxl_version_number 2014-3

loop_
_space_group_symop_operation_xyz
'x, y, z'
'-x+1/2, -y, z+1/2'
'-x, y+1/2, -z+1/2'
'x+1/2, -y+1/2, -z'
'-x, -y, -z'
'x-1/2, y, -z-1/2'
'x, -y-1/2, z-1/2'
'-x-1/2, y-1/2, z'

loop_
_atom_site_label
_atom_site_type_symbol
_atom_site_fract_x
_atom_site_fract_y
_atom_site_fract_z
_atom_site_U_iso_or_equiv
_atom_site_adp_type
_atom_site_occupancy
_atom_site_site_symmetry_order
_atom_site_calc_flag
_atom_site_refinement_flags_posn
_atom_site_refinement_flags_adp
Ru1 Ru 0.48165(2) 0.11554(3) 0.64387(2) 0.02182(10) Uani 1 1 d . .
Cl2 Cl 0.41369(6) -0.10823(11) 0.68314(3) 0.0400(2) Uani 1 1 d . .
N2 N 0.54602(17) -0.0472(4) 0.60989(9) 0.0267(6) Uani 1 1 d . .
N1 N 0.58563(16) 0.0549(3) 0.68380(8) 0.0237(6) Uani 1 1 d . .
N3 N 0.40570(17) 0.0381(4) 0.58996(9) 0.0280(6) Uani 1 1 d . .
C4 C 0.7068(2) -0.1121(5) 0.68702(12) 0.0355(8) Uani 1 1 d . .
H4A H 0.7418 -0.1890 0.6740 0.043 Uiso 1 1 calc R U
C1 C 0.6022(2) 0.1084(4) 0.72400(10) 0.0274(7) Uani 1 1 d . .
H1A H 0.5663 0.1827 0.7373 0.033 Uiso 1 1 calc R U
C5 C 0.6162(2) -0.1121(4) 0.62277(11) 0.0269(7) Uani 1 1 d . .
C8 C 0.5233(2) -0.1125(4) 0.57169(11) 0.0298(7) Uani 1 1 d . .
C6 C 0.6418(2) -0.2258(4) 0.59031(11) 0.0310(7) Uani 1 1 d . .
C7 C 0.5839(2) -0.2266(4) 0.55897(11) 0.0314(8) Uani 1 1 d . .
C9 C 0.4428(2) -0.0656(4) 0.56013(11) 0.0299(7) Uani 1 1 d . .
C10 C 0.4025(3) -0.1227(5) 0.52387(13) 0.0415(9) Uani 1 1 d . .
H10A H 0.4288 -0.1905 0.5038 0.050 Uiso 1 1 calc R U
C3 C 0.6392(2) -0.0577(4) 0.66542(11) 0.0257(7) Uani 1 1 d . .
C2 C 0.6689(2) 0.0596(5) 0.74647(11) 0.0319(8) Uani 1 1 d . .
H2A H 0.6779 0.1018 0.7740 0.038 Uiso 1 1 calc R U
C11 C 0.2852(3) 0.0177(6) 0.54848(14) 0.0469(10) Uani 1 1 d . .
H11A H 0.2314 0.0457 0.5454 0.056 Uiso 1 1 calc R U
C12 C 0.3275(2) 0.0720(5) 0.58370(13) 0.0389(9) Uani 1 1 d . .
H12A H 0.3008 0.1359 0.6044 0.047 Uiso 1 1 calc R U
C15 C 0.5021(2) 0.3293(5) 0.59900(12) 0.0322(8) Uani 1 1 d . .
H15A H 0.5160 0.2934 0.5697 0.039 Uiso 1 1 calc R U
C13 C 0.3864(2) 0.2944(4) 0.66455(11) 0.0312(8) Uani 1 1 d . .
H13A H 0.3381 0.2379 0.6755 0.037 Uiso 1 1 calc R U
C14 C 0.4486(2) 0.3026(4) 0.69386(11) 0.0277(7) Uani 1 1 d . .
H14A H 0.4365 0.2517 0.7219 0.033 Uiso 1 1 calc R U
C16 C 0.5652(2) 0.3236(4) 0.62760(11) 0.0304(7) Uani 1 1 d . .
H16A H 0.6156 0.2840 0.6149 0.037 Uiso 1 1 calc R U
Cl1 Cl 0.72551(7) -0.35213(15) 0.59081(4) 0.0518(3) Uani 1 1 d . .
Cl3 Cl 0.58551(8) -0.35098(16) 0.51359(4) 0.0559(3) Uani 1 1 d . .
C17 C 0.7224(2) -0.0522(5) 0.72797(12) 0.0375(8) Uani 1 1 d . .
H17A H 0.7681 -0.0867 0.7427 0.045 Uiso 1 1 calc R U
C22 C 0.5055(2) 0.4542(5) 0.69566(13) 0.0347(8) Uani 1 1 d . .
H22A H 0.5259 0.4643 0.7247 0.042 Uiso 1 1 calc R U
H22B H 0.4755 0.5578 0.6894 0.042 Uiso 1 1 calc R U
C21 C 0.5759(3) 0.4439(5) 0.66491(14) 0.0436(10) Uani 1 1 d . .
H21A H 0.5863 0.5579 0.6537 0.052 Uiso 1 1 calc R U
H21B H 0.6228 0.4085 0.6810 0.052 Uiso 1 1 calc R U
C20 C 0.3703(3) 0.4347(5) 0.63235(13) 0.0407(9) Uani 1 1 d . .
H20A H 0.3592 0.5400 0.6478 0.049 Uiso 1 1 calc R U
H20B H 0.3227 0.4051 0.6162 0.049 Uiso 1 1 calc R U
C19 C 0.4376(3) 0.4675(6) 0.60113(15) 0.0502(11) Uani 1 1 d . .
H19A H 0.4629 0.5752 0.6088 0.060 Uiso 1 1 calc R U
H19B H 0.4149 0.4811 0.5727 0.060 Uiso 1 1 calc R U
C18 C 0.3239(3) -0.0792(6) 0.51771(14) 0.0508(11) Uani 1 1 d . .
H18A H 0.2969 -0.1145 0.4931 0.061 Uiso 1 1 calc R U

loop_
_atom_site_aniso_label
_atom_site_aniso_U_11
_atom_site_aniso_U_22
_atom_site_aniso_U_33
_atom_site_aniso_U_23
_atom_site_aniso_U_13
_atom_site_aniso_U_12
Ru1 0.02478(16) 0.01863(14) 0.02205(15) 0.00113(10) 0.00200(10) 0.00105(10)
Cl2 0.0492(6) 0.0286(4) 0.0421(5) 0.0111(4) 0.0037(4) -0.0078(4)
N2 0.0288(15) 0.0270(14) 0.0243(14) -0.0041(11) 0.0012(11) 0.0010(12)
N1 0.0275(15) 0.0189(12) 0.0248(13) -0.0004(11) 0.0001(11) 0.0025(11)
N3 0.0273(15) 0.0270(14) 0.0297(14) 0.0044(12) -0.0022(12) -0.0036(12)
C4 0.033(2) 0.0366(19) 0.0375(19) -0.0041(16) -0.0002(16) 0.0093(16)
C1 0.0347(19) 0.0238(15) 0.0238(16) -0.0013(13) 0.0030(13) 0.0025(14)
C5 0.0283(17) 0.0241(15) 0.0282(17) 0.0001(13) 0.0029(13) 0.0020(13)
C8 0.040(2) 0.0260(16) 0.0232(16) -0.0013(13) 0.0024(14) -0.0038(14)
C6 0.0349(19) 0.0264(16) 0.0317(17) -0.0019(14) 0.0077(15) 0.0038(14)
C7 0.042(2) 0.0278(17) 0.0246(16) -0.0047(14) 0.0091(15) -0.0038(15)
C9 0.037(2) 0.0265(16) 0.0258(16) 0.0017(13) -0.0017(15) -0.0068(15)
C10 0.049(2) 0.045(2) 0.0303(19) -0.0012(17) -0.0037(17) -0.0078(19)
C3 0.0271(17) 0.0224(14) 0.0277(17) -0.0007(13) 0.0040(13) -0.0005(13)
C2 0.037(2) 0.0347(17) 0.0239(16) 0.0000(15) -0.0013(14) -0.0009(15)
C11 0.034(2) 0.056(3) 0.051(2) 0.008(2) -0.0095(19) -0.0090(19)
C12 0.033(2) 0.043(2) 0.040(2) 0.0038(17) -0.0022(16) -0.0040(17)
C15 0.040(2) 0.0263(17) 0.0308(18) 0.0098(15) 0.0050(15) -0.0030(15)
C13 0.0293(18) 0.0304(17) 0.0338(19) -0.0005(15) 0.0079(15) 0.0077(14)
C14 0.0296(18) 0.0250(16) 0.0285(16) -0.0032(13) 0.0061(14) 0.0056(13)
C16 0.0304(18) 0.0285(16) 0.0324(17) 0.0050(15) 0.0082(15) -0.0063(14)
Cl1 0.0478(6) 0.0562(6) 0.0514(6) -0.0108(5) 0.0075(5) 0.0180(5)
Cl3 0.0705(8) 0.0572(7) 0.0400(5) -0.0215(5) 0.0019(5) 0.0045(6)
C17 0.034(2) 0.042(2) 0.037(2) 0.0029(17) -0.0057(16) 0.0055(17)
C22 0.043(2) 0.0239(17) 0.037(2) -0.0051(15) -0.0020(16) 0.0068(15)
C21 0.046(2) 0.038(2) 0.047(2) -0.0042(18) 0.0042(19) -0.0141(18)
C20 0.044(2) 0.0351(19) 0.043(2) 0.0000(17) -0.0074(18) 0.0144(17)
C19 0.051(3) 0.043(2) 0.057(3) 0.025(2) 0.005(2) 0.010(2)
C18 0.051(3) 0.062(3) 0.039(2) 0.003(2) -0.016(2) -0.016(2)

loop_
_atom_type_symbol
_atom_type_description
_atom_type_scat_dispersion_real
_atom_type_scat_dispersion_imag
_atom_type_scat_source
C C 0.0033 0.0016 'International Tables Vol C Tables 4.2.6.8 and 6.1.1.4'
H H 0.0000 0.0000 'International Tables Vol C Tables 4.2.6.8 and 6.1.1.4'
N N 0.0061 0.0033 'International Tables Vol C Tables 4.2.6.8 and 6.1.1.4'
Cl Cl 0.1484 0.1585 'International Tables Vol C Tables 4.2.6.8 and 6.1.1.4'
Ru Ru -1.2594 0.8363 'International Tables Vol C Tables 4.2.6.8 and 6.1.1.4'

loop_
_geom_angle_atom_site_label_1
_geom_angle_atom_site_label_2
_geom_angle_atom_site_label_3
_geom_angle
N2 Ru1 N1 74.44(11)
N2 Ru1 N3 74.20(11)
N1 Ru1 N3 146.74(10)
N2 Ru1 C16 90.29(13)
N1 Ru1 C16 77.63(12)
N3 Ru1 C16 113.30(12)
N2 Ru1 C15 93.59(13)
N1 Ru1 C15 113.60(12)
N3 Ru1 C15 79.24(12)
C16 Ru1 C15 36.56(14)
N2 Ru1 C14 160.37(13)
N1 Ru1 C14 86.64(12)
N3 Ru1 C14 125.35(12)
C16 Ru1 C14 80.39(13)
C15 Ru1 C14 89.15(14)
N2 Ru1 C13 162.68(13)
N1 Ru1 C13 122.88(12)
N3 Ru1 C13 88.82(12)
C16 Ru1 C13 93.38(14)
C15 Ru1 C13 79.57(14)
C14 Ru1 C13 36.56(13)
N2 Ru1 Cl2 93.60(9)
N1 Ru1 Cl2 86.00(8)
N3 Ru1 Cl2 85.15(8)
C16 Ru1 Cl2 161.50(10)
C15 Ru1 Cl2 160.32(10)
C14 Ru1 Cl2 90.20(10)
C13 Ru1 Cl2 88.27(10)
C5 N2 C8 111.6(3)
C5 N2 Ru1 124.1(2)
C8 N2 Ru1 124.3(2)
C1 N1 C3 116.7(3)
C1 N1 Ru1 128.6(2)
C3 N1 Ru1 114.7(2)
C12 N3 C9 117.0(3)
C12 N3 Ru1 128.3(3)
C9 N3 Ru1 114.6(2)
C3 C4 C17 119.9(3)
N1 C1 C2 123.7(3)
N2 C5 C6 106.8(3)
N2 C5 C3 113.4(3)
C6 C5 C3 139.6(3)
N2 C8 C7 106.6(3)
N2 C8 C9 112.8(3)
C7 C8 C9 139.8(3)
C7 C6 C5 107.3(3)
C7 C6 Cl1 125.4(3)
C5 C6 Cl1 127.1(3)
C6 C7 C8 107.7(3)
C6 C7 Cl3 125.2(3)
C8 C7 Cl3 127.0(3)
N3 C9 C10 121.1(4)
N3 C9 C8 113.7(3)
C10 C9 C8 125.1(4)
C18 C10 C9 120.0(4)
N1 C3 C4 121.7(3)
N1 C3 C5 113.3(3)
C4 C3 C5 125.0(3)
C1 C2 C17 119.5(3)
C12 C11 C18 118.8(4)
N3 C12 C11 123.7(4)
C16 C15 C19 122.3(4)
C16 C15 Ru1 71.6(2)
C19 C15 Ru1 113.4(3)
C14 C13 C20 122.5(3)
C14 C13 Ru1 71.37(19)
C20 C13 Ru1 113.1(2)
C13 C14 C22 122.1(3)
C13 C14 Ru1 72.08(19)
C22 C14 Ru1 112.6(2)
C15 C16 C21 124.6(4)
C15 C16 Ru1 71.8(2)
C21 C16 Ru1 111.0(2)
C2 C17 C4 118.5(4)
C14 C22 C21 114.9(3)
C16 C21 C22 115.3(3)
C13 C20 C19 114.7(3)
C20 C19 C15 115.8(3)
C10 C18 C11 119.2(4)

loop_
_geom_bond_atom_site_label_1
_geom_bond_atom_site_label_2
_geom_bond_distance
Ru1 N2 1.971(3)
Ru1 N1 2.188(3)
Ru1 N3 2.189(3)
Ru1 C16 2.199(3)
Ru1 C15 2.201(3)
Ru1 C14 2.203(3)
Ru1 C13 2.212(3)
Ru1 Cl2 2.4139(9)
N2 C5 1.338(4)
N2 C8 1.347(4)
N1 C1 1.347(4)
N1 C3 1.377(4)
N3 C12 1.347(5)
N3 C9 1.378(5)
C4 C3 1.382(5)
C4 C17 1.382(5)
C1 C2 1.369(5)
C5 C6 1.410(5)
C5 C3 1.445(5)
C8 C7 1.404(5)
C8 C9 1.440(5)
C6 C7 1.374(5)
C6 Cl1 1.711(4)
C7 Cl3 1.713(3)
C9 C10 1.387(5)
C10 C18 1.370(6)
C2 C17 1.376(5)
C11 C12 1.371(6)
C11 C18 1.380(7)
C15 C16 1.380(5)
C15 C19 1.525(6)
C13 C14 1.385(5)
C13 C20 1.507(5)
C14 C22 1.517(5)
C16 C21 1.503(5)
C22 C21 1.519(6)
C20 C19 1.508(6)
